data_4313630
loop_
_publ_author_name
'Douglas B. Grotjahn'
'Sang Van'
'David Combs'
'Daniel A. Lev'
'Christian Schneider'
'Christopher D. Incarvito'
'Kim-Chung Lam'
'Gene Rossi'
'Arnold L. Rheingold'
'Marc Rideout'
'Christoph Meyer'
'Genaro Hernandez'
'Lupe Mejorado'

_publ_contact_author A.Rheingold
_publ_contact_author_email arnrhein@udel.edu
_publ_section_title
;
 Substituent Control of Hydrogen Bonding in Palladium(II)-Pyrazole
 Complexes
;
_journal_name_full 'Inorganic Chemistry'
_journal_page_first 3347
_journal_page_last 3355
_journal_paper_doi 10.1021/ic026104n
_journal_volume 42
_journal_year 2003
_chemical_formula_sum 'C20.5 H24 Cl3 N2 P Pd'
_chemical_formula_weight 542.14
_chemical_name_systematic
; 
 ? 
;
_space_group_IT_number 15
_symmetry_cell_setting monoclinic
_symmetry_space_group_name_Hall '-C 2yc'
_symmetry_space_group_name_H-M 'C 1 2/c 1'
_atom_sites_solution_hydrogens geom
_atom_sites_solution_primary direct
_atom_sites_solution_secondary difmap
_audit_creation_method SHELXL-97
_cell_angle_alpha 90.00
_cell_angle_beta 105.2729(2)
_cell_angle_gamma 90.00
_cell_formula_units_Z 8
_cell_length_a 19.8959(3)
_cell_length_b 9.7947(2)
_cell_length_c 23.9010(3)
_cell_measurement_temperature 218(2)
_cell_volume 4493.19(13)
_computing_cell_refinement 'Bruker SMART'
_computing_data_collection 'Bruker SMART'
_computing_data_reduction 'Bruker SHELXTL'
_computing_molecular_graphics 'Bruker SHELXTL'
_computing_publication_material 'Bruker SHELXTL'
_computing_structure_refinement 'SHELXL-97 (Sheldrick, 1997)'
_computing_structure_solution 'SHELXS-97 (Sheldrick, 1990)'
_diffrn_ambient_temperature 218(2)
_diffrn_measured_fraction_theta_full 0.833
_diffrn_measured_fraction_theta_max 0.833
_diffrn_measurement_device_type 'CCD area detector'
_diffrn_measurement_method 'phi and omega scans'
_diffrn_radiation_monochromator graphite
_diffrn_radiation_source 'fine-focus sealed tube'
_diffrn_radiation_type MoK\a
_diffrn_radiation_wavelength 0.71073
_diffrn_reflns_av_R_equivalents 0.0312
_diffrn_reflns_av_sigmaI/netI 0.0298
_diffrn_reflns_limit_h_max 17
_diffrn_reflns_limit_h_min -26
_diffrn_reflns_limit_k_max 12
_diffrn_reflns_limit_k_min -12
_diffrn_reflns_limit_l_max 30
_diffrn_reflns_limit_l_min -30
_diffrn_reflns_number 10410
_diffrn_reflns_theta_full 28.15
_diffrn_reflns_theta_max 28.15
_diffrn_reflns_theta_min 1.77
_exptl_absorpt_coefficient_mu 1.263
_exptl_absorpt_correction_T_max 0.8332
_exptl_absorpt_correction_T_min 0.7863
_exptl_absorpt_correction_type 'Empirical from SADABS'
_exptl_crystal_colour Yellow
_exptl_crystal_density_diffrn 1.603
_exptl_crystal_density_method 'not measured'
_exptl_crystal_description Rod
_exptl_crystal_F_000 2184
_exptl_crystal_size_max 0.20
_exptl_crystal_size_mid 0.20
_exptl_crystal_size_min 0.15
_refine_diff_density_max 1.075
_refine_diff_density_min -1.650
_refine_diff_density_rms 0.115
_refine_ls_extinction_method none
_refine_ls_goodness_of_fit_ref 1.478
_refine_ls_hydrogen_treatment mixed
_refine_ls_matrix_type full
_refine_ls_number_parameters 257
_refine_ls_number_reflns 4585
_refine_ls_number_restraints 0
_refine_ls_restrained_S_all 1.478
_refine_ls_R_factor_all 0.0527
_refine_ls_R_factor_gt 0.0478
_refine_ls_shift/su_max 0.066
_refine_ls_shift/su_mean 0.003
_refine_ls_structure_factor_coef Fsqd
_refine_ls_weighting_details 'calc w=1/[\s^2^(Fo^2^)+(0.1000P)^2^+0.0000P] where P=(Fo^2^+2Fc^2^)/3'
_refine_ls_weighting_scheme calc
_refine_ls_wR_factor_gt 0.1714
_refine_ls_wR_factor_ref 0.1774
_reflns_number_gt 4250
_reflns_number_total 4585
_reflns_threshold_expression >2sigma(I)
_cod_data_source_file ic026104nsi20021012_032757_2.cif
_cod_data_source_block 26d
_cod_depositor_comments
;
The following automatic conversions were performed:

'_symmetry_cell_setting' value 'Monoclinic' changed to 'monoclinic'
according to the built-in table from CIF Core dictionary named
'cif_core.dic' version 2.4.1 from 2010-06-29.

Automatic conversion script
Id: cif_fix_values 1646 2011-03-28 12:23:43Z adriana 
;
_cod_original_formula_sum 'C20.50 H24 Cl3 N2 P Pd'
_cod_database_code 4313630

loop_
_symmetry_equiv_pos_as_xyz
'x, y, z'
'-x, y, -z+1/2'
'x+1/2, y+1/2, z'
'-x+1/2, y+1/2, -z+1/2'
'-x, -y, -z'
'x, -y, z-1/2'
'-x+1/2, -y+1/2, -z'
'x+1/2, -y+1/2, z-1/2'

loop_
_atom_site_label
_atom_site_type_symbol
_atom_site_fract_x
_atom_site_fract_y
_atom_site_fract_z
_atom_site_U_iso_or_equiv
_atom_site_adp_type
_atom_site_occupancy
_atom_site_symmetry_multiplicity
_atom_site_calc_flag
_atom_site_refinement_flags
_atom_site_disorder_assembly
_atom_site_disorder_group
Pd1 Pd 0.139798(17) 0.71667(3) 0.173684(13) 0.02107(16) Uani 1 1 d . . .
P1 P 0.20358(6) 0.53783(11) 0.15902(5) 0.0239(3) Uani 1 1 d . . .
Cl1 Cl 0.07342(6) 0.89343(11) 0.20228(5) 0.0330(3) Uani 1 1 d . . .
Cl2 Cl 0.11998(8) 0.79181(11) 0.07982(5) 0.0347(3) Uani 1 1 d . . .
N1 N 0.1593(2) 0.6352(4) 0.25371(17) 0.0265(8) Uani 1 1 d . . .
N2 N 0.1284(2) 0.6667(4) 0.29682(16) 0.0253(8) Uani 1 1 d . . .
H1 H 0.095(2) 0.730(5) 0.290(2) 0.010(11) Uiso 1 1 d . . .
C1 C 0.1498(2) 0.5800(4) 0.34208(19) 0.0255(9) Uani 1 1 d . . .
C2 C 0.1968(3) 0.4899(5) 0.3284(2) 0.0300(10) Uani 1 1 d . . .
H2B H 0.2209 0.4185 0.3514 0.036 Uiso 1 1 calc R . .
C3 C 0.2008(3) 0.5284(5) 0.2724(2) 0.0292(10) Uani 1 1 d . . .
C4 C 0.1263(3) 0.5949(5) 0.3975(2) 0.0305(10) Uani 1 1 d . . .
C5 C 0.0547(3) 0.6668(7) 0.3849(3) 0.0482(15) Uani 1 1 d . . .
H5A H 0.0582 0.7572 0.3694 0.072 Uiso 1 1 calc R . .
H5B H 0.0404 0.6745 0.4206 0.072 Uiso 1 1 calc R . .
H5C H 0.0204 0.6138 0.3569 0.072 Uiso 1 1 calc R . .
C6 C 0.1796(3) 0.6789(6) 0.4416(2) 0.0420(13) Uani 1 1 d . . .
H6A H 0.1830 0.7694 0.4260 0.063 Uiso 1 1 calc R . .
H6B H 0.2247 0.6344 0.4497 0.063 Uiso 1 1 calc R . .
H6C H 0.1651 0.6864 0.4771 0.063 Uiso 1 1 calc R . .
C7 C 0.1203(3) 0.4504(6) 0.4217(2) 0.0410(12) Uani 1 1 d . . .
H7A H 0.1052 0.4574 0.4570 0.062 Uiso 1 1 calc R . .
H7B H 0.1653 0.4055 0.4301 0.062 Uiso 1 1 calc R . .
H7C H 0.0866 0.3975 0.3932 0.062 Uiso 1 1 calc R . .
C8 C 0.2423(3) 0.4736(6) 0.2331(2) 0.0400(13) Uani 1 1 d . . .
H8A H 0.2414 0.3736 0.2332 0.048 Uiso 1 1 calc R . .
H8B H 0.2908 0.5036 0.2466 0.048 Uiso 1 1 calc R . .
C9 C 0.1508(3) 0.3998(4) 0.1192(2) 0.0280(10) Uani 1 1 d . . .
C10 C 0.1766(3) 0.2659(5) 0.1259(3) 0.0418(14) Uani 1 1 d . . .
H10A H 0.2208 0.2474 0.1507 0.050 Uiso 1 1 calc R . .
C11 C 0.1356(4) 0.1597(6) 0.0951(3) 0.0564(18) Uani 1 1 d . . .
H11A H 0.1525 0.0697 0.0995 0.068 Uiso 1 1 calc R . .
C12 C 0.0712(3) 0.1862(6) 0.0586(4) 0.0564(19) Uani 1 1 d . . .
H12A H 0.0440 0.1144 0.0383 0.068 Uiso 1 1 calc R . .
C13 C 0.0465(3) 0.3172(6) 0.0518(3) 0.0455(14) Uani 1 1 d . . .
H13A H 0.0024 0.3343 0.0265 0.055 Uiso 1 1 calc R . .
C14 C 0.0853(3) 0.4262(5) 0.0816(2) 0.0336(11) Uani 1 1 d . . .
H14A H 0.0678 0.5157 0.0763 0.040 Uiso 1 1 calc R . .
C15 C 0.2745(2) 0.5578(4) 0.12469(19) 0.0252(9) Uani 1 1 d . . .
C16 C 0.2561(3) 0.5832(6) 0.0650(2) 0.0351(11) Uani 1 1 d . . .
H16A H 0.2090 0.5934 0.0448 0.042 Uiso 1 1 calc R . .
C17 C 0.3079(3) 0.5935(6) 0.0352(3) 0.0417(13) Uani 1 1 d . . .
H17A H 0.2953 0.6102 -0.0049 0.050 Uiso 1 1 calc R . .
C18 C 0.3773(3) 0.5793(6) 0.0647(3) 0.0432(13) Uani 1 1 d . . .
H18A H 0.4119 0.5885 0.0447 0.052 Uiso 1 1 calc R . .
C19 C 0.3959(3) 0.5516(6) 0.1230(3) 0.0459(14) Uani 1 1 d . . .
H19A H 0.4430 0.5382 0.1427 0.055 Uiso 1 1 calc R . .
C20 C 0.3446(3) 0.5434(6) 0.1531(2) 0.0406(12) Uani 1 1 d . . .
H20A H 0.3578 0.5279 0.1933 0.049 Uiso 1 1 calc R . .
C21 C 0.0162(12) 0.2504(17) 0.2654(4) 0.074(7) Uani 0.50 1 d P . .
H21A H 0.0341 0.1608 0.2821 0.089 Uiso 1 1 calc R . .
Cl3 Cl 0.0503(2) 0.3157(5) 0.21536(19) 0.1648(19) Uani 1 1 d . . .

loop_
_atom_site_aniso_label
_atom_site_aniso_U_11
_atom_site_aniso_U_22
_atom_site_aniso_U_33
_atom_site_aniso_U_23
_atom_site_aniso_U_13
_atom_site_aniso_U_12
Pd1 0.0239(3) 0.0200(2) 0.0175(3) 0.00041(10) 0.00232(19) 0.00175(10)
P1 0.0279(6) 0.0242(5) 0.0199(6) 0.0020(4) 0.0069(5) 0.0049(4)
Cl1 0.0330(6) 0.0309(6) 0.0309(7) -0.0044(4) 0.0010(6) 0.0094(4)
Cl2 0.0498(8) 0.0311(6) 0.0225(6) 0.0068(4) 0.0082(6) 0.0037(5)
N1 0.029(2) 0.0300(18) 0.021(2) 0.0034(14) 0.0073(18) 0.0040(15)
N2 0.028(2) 0.0287(19) 0.019(2) 0.0016(14) 0.0056(18) 0.0064(16)
C1 0.031(2) 0.026(2) 0.018(2) 0.0029(16) 0.003(2) 0.0016(17)
C2 0.033(3) 0.033(2) 0.020(2) 0.0052(17) 0.001(2) 0.0109(19)
C3 0.029(2) 0.035(2) 0.023(2) 0.0007(18) 0.005(2) 0.0072(19)
C4 0.032(3) 0.037(2) 0.024(2) 0.0048(18) 0.010(2) 0.0005(19)
C5 0.036(3) 0.069(4) 0.044(4) 0.011(3) 0.017(3) 0.009(3)
C6 0.046(3) 0.051(3) 0.024(3) -0.005(2) 0.002(3) -0.011(3)
C7 0.048(3) 0.044(3) 0.031(3) 0.008(2) 0.010(3) -0.005(2)
C8 0.045(3) 0.052(3) 0.022(2) 0.005(2) 0.008(2) 0.025(2)
C9 0.030(2) 0.028(2) 0.028(2) 0.0005(17) 0.011(2) -0.0012(18)
C10 0.034(3) 0.028(2) 0.063(4) -0.006(2) 0.012(3) 0.002(2)
C11 0.051(4) 0.027(3) 0.093(5) -0.013(3) 0.024(4) -0.008(2)
C12 0.045(4) 0.036(3) 0.096(6) -0.032(3) 0.033(4) -0.019(3)
C13 0.029(3) 0.050(3) 0.059(4) -0.019(3) 0.015(3) -0.006(2)
C14 0.034(3) 0.027(2) 0.042(3) -0.008(2) 0.014(3) -0.0004(18)
C15 0.027(2) 0.0250(19) 0.024(2) -0.0049(16) 0.007(2) -0.0039(16)
C16 0.030(3) 0.055(3) 0.022(3) -0.006(2) 0.008(2) 0.000(2)
C17 0.038(3) 0.055(3) 0.036(3) -0.001(2) 0.015(3) -0.005(2)
C18 0.035(3) 0.046(3) 0.053(4) 0.004(3) 0.020(3) -0.005(2)
C19 0.022(2) 0.056(3) 0.055(4) 0.009(3) 0.003(3) -0.003(2)
C20 0.029(3) 0.055(3) 0.034(3) 0.009(2) 0.002(3) 0.000(2)
C21 0.14(2) 0.069(8) 0.016(7) 0.005(5) 0.030(13) 0.010(10)
Cl3 0.118(3) 0.237(5) 0.152(3) 0.031(3) 0.056(3) -0.075(3)

loop_
_atom_type_symbol
_atom_type_description
_atom_type_scat_dispersion_real
_atom_type_scat_dispersion_imag
_atom_type_scat_source
C C 0.0033 0.0016 'International Tables Vol C Tables 4.2.6.8 and 6.1.1.4'
H H 0.0000 0.0000 'International Tables Vol C Tables 4.2.6.8 and 6.1.1.4'
N N 0.0061 0.0033 'International Tables Vol C Tables 4.2.6.8 and 6.1.1.4'
P P 0.1023 0.0942 'International Tables Vol C Tables 4.2.6.8 and 6.1.1.4'
Cl Cl 0.1484 0.1585 'International Tables Vol C Tables 4.2.6.8 and 6.1.1.4'
Pd Pd -0.9988 1.0072 'International Tables Vol C Tables 4.2.6.8 and 6.1.1.4'

loop_
_geom_angle_atom_site_label_1
_geom_angle_atom_site_label_2
_geom_angle_atom_site_label_3
_geom_angle
_geom_angle_site_symmetry_1
_geom_angle_site_symmetry_3
_geom_angle_publ_flag
N1 Pd1 P1 82.17(11) . . ?
N1 Pd1 Cl2 175.13(11) . . ?
P1 Pd1 Cl2 93.23(4) . . ?
N1 Pd1 Cl1 89.88(11) . . ?
P1 Pd1 Cl1 172.03(4) . . ?
Cl2 Pd1 Cl1 94.70(4) . . ?
C9 P1 C15 104.67(19) . . ?
C9 P1 C8 106.6(3) . . ?
C15 P1 C8 107.0(2) . . ?
C9 P1 Pd1 112.91(15) . . ?
C15 P1 Pd1 121.61(14) . . ?
C8 P1 Pd1 103.09(15) . . ?
C3 N1 N2 106.7(4) . . ?
C3 N1 Pd1 125.1(3) . . ?
N2 N1 Pd1 127.9(3) . . ?
C1 N2 N1 110.6(4) . . ?
N2 C1 C2 107.5(4) . . ?
N2 C1 C4 122.1(4) . . ?
C2 C1 C4 130.3(4) . . ?
C1 C2 C3 105.3(4) . . ?
N1 C3 C2 109.9(4) . . ?
N1 C3 C8 117.6(4) . . ?
C2 C3 C8 132.4(4) . . ?
C1 C4 C6 109.7(4) . . ?
C1 C4 C7 108.1(4) . . ?
C6 C4 C7 110.1(4) . . ?
C1 C4 C5 110.7(4) . . ?
C6 C4 C5 109.0(5) . . ?
C7 C4 C5 109.3(4) . . ?
C3 C8 P1 108.6(3) . . ?
C14 C9 C10 119.8(5) . . ?
C14 C9 P1 120.7(3) . . ?
C10 C9 P1 119.4(4) . . ?
C9 C10 C11 119.2(6) . . ?
C12 C11 C10 120.7(6) . . ?
C13 C12 C11 119.9(5) . . ?
C12 C13 C14 121.5(6) . . ?
C13 C14 C9 118.9(5) . . ?
C20 C15 C16 118.4(4) . . ?
C20 C15 P1 124.6(4) . . ?
C16 C15 P1 117.0(4) . . ?
C15 C16 C17 120.0(5) . . ?
C18 C17 C16 120.3(5) . . ?
C19 C18 C17 120.2(5) . . ?
C18 C19 C20 119.7(5) . . ?
C15 C20 C19 121.3(5) . . ?
C21 C21 Cl3 76(3) 2 2 ?
C21 C21 Cl3 74.5(18) 2 . ?
Cl3 C21 Cl3 124.5(11) 2 . ?
C21 Cl3 C21 29.6(12) 2 . ?

loop_
_geom_bond_atom_site_label_1
_geom_bond_atom_site_label_2
_geom_bond_distance
_geom_bond_site_symmetry_2
_geom_bond_publ_flag
Pd1 N1 2.014(4) . ?
Pd1 P1 2.2440(11) . ?
Pd1 Cl2 2.2944(12) . ?
Pd1 Cl1 2.3842(11) . ?
P1 C9 1.819(5) . ?
P1 C15 1.820(4) . ?
P1 C8 1.844(5) . ?
N1 C3 1.335(6) . ?
N1 N2 1.367(5) . ?
N2 C1 1.353(6) . ?
C1 C2 1.387(6) . ?
C1 C4 1.522(6) . ?
C2 C3 1.412(6) . ?
C3 C8 1.503(6) . ?
C4 C6 1.525(7) . ?
C4 C7 1.546(7) . ?
C4 C5 1.547(7) . ?
C9 C14 1.398(7) . ?
C9 C10 1.403(7) . ?
C10 C11 1.404(8) . ?
C11 C12 1.372(11) . ?
C12 C13 1.369(9) . ?
C13 C14 1.397(7) . ?
C15 C20 1.388(7) . ?
C15 C16 1.399(6) . ?
C16 C17 1.401(6) . ?
C17 C18 1.382(8) . ?
C18 C19 1.373(8) . ?
C19 C20 1.396(7) . ?
C21 C21 0.84(3) 2 ?
C21 Cl3 1.64(2) 2 ?
C21 Cl3 1.651(15) . ?
Cl3 C21 1.64(2) 2 ?

loop_
_geom_hbond_atom_site_label_D
_geom_hbond_atom_site_label_H
_geom_hbond_atom_site_label_A
_geom_hbond_distance_DH
_geom_hbond_distance_HA
_geom_hbond_distance_DA
_geom_hbond_angle_DHA
_geom_hbond_site_symmetry_A
N2 H1 Cl1 0.90(5) 2.58(5) 3.152(4) 122(3) .
